data_1505763
loop_
_publ_author_name
'Kondo, Atsushi'
'Noguchi, Hiroshi'
'Kajiro, Hiroshi'
'Carlucci, Lucia'
'Mercandelli, Pierluigi'
'Proserpio, Davide M.'
'Tanaka, Hideki'
'Kaneko, Katsumi'
'Kanoh, Hirofumi'

_publ_section_title
;
 Coordination symmetry-dependent structure restoration function of
 one-dimensional MOFs by molecular respiration.
;
_journal_issue 51
_journal_name_full 'The journal of physical chemistry. B'
_journal_page_first 25565
_journal_page_last 25567
_journal_paper_doi 10.1021/jp065438l
_journal_volume 110
_journal_year 2006
_chemical_formula_sum 'C27 H36 Cu N4 O11 S2'
_chemical_formula_weight 720.26
_chemical_name_systematic
;
 ?
;
_space_group_IT_number 4
_symmetry_space_group_name_Hall 'P 2yb'
_symmetry_space_group_name_H-M 'P 1 21 1'
_atom_sites_solution_hydrogens geom
_atom_sites_solution_primary direct
_atom_sites_solution_secondary difmap
_audit_creation_method SHELXL-97
_cell_angle_alpha 90.000(5)
_cell_angle_beta 94.588(5)
_cell_angle_gamma 90.000(5)
_cell_formula_units_Z 2
_cell_length_a 7.890(5)
_cell_length_b 15.945(5)
_cell_length_c 13.063(5)
_cell_measurement_temperature 140
_cell_volume 1638.1(13)
_computing_structure_refinement 'SHELXL-97 (Sheldrick, 1997)'
_diffrn_ambient_temperature 293
_diffrn_detector_area_resol_mean 8.333
_diffrn_measured_fraction_theta_full 0.991
_diffrn_measured_fraction_theta_max 0.991
_diffrn_radiation_monochromator graphite
_diffrn_radiation_source 'fine-focus sealed tube'
_diffrn_radiation_type MoK\a
_diffrn_radiation_wavelength 0.71069
_diffrn_reflns_av_R_equivalents 0.0341
_diffrn_reflns_av_sigmaI/netI 0.0571
_diffrn_reflns_limit_h_max 10
_diffrn_reflns_limit_h_min -10
_diffrn_reflns_limit_k_max 21
_diffrn_reflns_limit_k_min -21
_diffrn_reflns_limit_l_max 17
_diffrn_reflns_limit_l_min -16
_diffrn_reflns_number 16516
_diffrn_reflns_theta_full 28.07
_diffrn_reflns_theta_max 28.07
_diffrn_reflns_theta_min 1.56
_exptl_absorpt_coefficient_mu 0.856
_exptl_absorpt_correction_T_max 0.8474
_exptl_absorpt_correction_T_min 0.7832
_exptl_absorpt_correction_type empirical
_exptl_absorpt_process_details
;
 ?
;
_exptl_crystal_colour green
_exptl_crystal_density_diffrn 1.460
_exptl_crystal_density_method 'not measured'
_exptl_crystal_description block
_exptl_crystal_F_000 750
_exptl_crystal_size_max 0.30
_exptl_crystal_size_mid 0.30
_exptl_crystal_size_min 0.20
_refine_diff_density_max 3.207
_refine_diff_density_min -0.891
_refine_diff_density_rms 0.159
_refine_ls_abs_structure_details 'Flack H D (1983), Acta Cryst. A39, 876-881'
_refine_ls_abs_structure_Flack 0.09(2)
_refine_ls_extinction_method none
_refine_ls_goodness_of_fit_ref 1.154
_refine_ls_hydrogen_treatment mixed
_refine_ls_matrix_type full
_refine_ls_number_parameters 438
_refine_ls_number_reflns 7832
_refine_ls_number_restraints 10
_refine_ls_restrained_S_all 1.154
_refine_ls_R_factor_all 0.0717
_refine_ls_R_factor_gt 0.0690
_refine_ls_shift/su_max 14.969
_refine_ls_shift/su_mean 0.092
_refine_ls_structure_factor_coef Fsqd
_refine_ls_weighting_details 'calc w=1/[\s^2^(Fo^2^)+(0.0493P)^2^+11.4961P] where P=(Fo^2^+2Fc^2^)/3'
_refine_ls_weighting_scheme calc
_refine_ls_wR_factor_gt 0.1841
_refine_ls_wR_factor_ref 0.1854
_reflns_number_gt 7419
_reflns_number_total 7832
_reflns_threshold_expression >2sigma(I)
_cod_data_source_file jp065438lsi20061023_073919.cif
_cod_data_source_block lucia651
_cod_database_code 1505763

loop_
_symmetry_equiv_pos_as_xyz
'x, y, z'
'-x, y+1/2, -z'

loop_
_atom_site_label
_atom_site_type_symbol
_atom_site_fract_x
_atom_site_fract_y
_atom_site_fract_z
_atom_site_U_iso_or_equiv
_atom_site_adp_type
_atom_site_occupancy
_atom_site_symmetry_multiplicity
_atom_site_calc_flag
_atom_site_refinement_flags
Cu1 Cu 0.75761(8) 0.31304(4) 0.61299(5) 0.00982(15) Uani 1 1 d .
S1 S 0.44733(19) 0.16014(9) 0.63239(12) 0.0158(3) Uani 1 1 d .
S2 S 1.07176(18) 0.46228(9) 0.66212(12) 0.0148(3) Uani 1 1 d .
O2 O 0.3883(6) 0.0805(3) 0.5856(4) 0.0199(10) Uani 1 1 d .
O3 O 0.3342(6) 0.2297(3) 0.6046(4) 0.0217(10) Uani 1 1 d .
N2 N 0.7679(7) 0.3083(4) 0.4592(3) 0.0172(10) Uani 1 1 d .
O1 O 0.6259(6) 0.1783(3) 0.6127(3) 0.0174(9) Uani 1 1 d .
O5 O 1.1862(6) 0.3912(3) 0.6617(4) 0.0230(10) Uani 1 1 d .
N1 N 0.7429(7) 0.3219(4) 0.7664(4) 0.0181(11) Uani 1 1 d .
O6 O 1.1373(6) 0.5387(3) 0.6165(4) 0.0210(10) Uani 1 1 d .
O4 O 0.8989(6) 0.4435(3) 0.6188(3) 0.0178(9) Uani 1 1 d .
N5 N 0.7266(9) 0.3504(4) 1.0867(4) 0.0239(12) Uani 1 1 d .
C5 C 0.6769(8) 0.3912(4) 0.8083(5) 0.0180(12) Uani 1 1 d .
H4 H 0.6332 0.4337 0.7652 0.022 Uiso 1 1 calc R
C23 C 0.9686(8) 0.5596(4) 0.8212(5) 0.0183(12) Uani 1 1 d .
H19 H 0.9219 0.5954 0.7703 0.022 Uiso 1 1 calc R
C11 C 0.4467(8) 0.1466(4) 0.7673(5) 0.0191(13) Uani 1 1 d .
C1 C 0.8006(8) 0.2592(4) 0.8289(5) 0.0172(12) Uani 1 1 d .
H1 H 0.8416 0.2109 0.7996 0.021 Uiso 1 1 calc R
C18 C 1.0544(9) 0.4874(4) 0.7950(5) 0.0199(13) Uani 1 1 d .
C4 C 0.6725(9) 0.4007(4) 0.9145(5) 0.0173(12) Uani 1 1 d .
H3 H 0.6283 0.4491 0.9419 0.021 Uiso 1 1 calc R
C10 C 0.7472(8) 0.3788(4) 0.4029(5) 0.0135(12) Uani 1 1 d .
H8 H 0.7323 0.4297 0.4358 0.016 Uiso 1 1 calc R
N6 N 0.7850(8) 0.2896(4) 0.1378(4) 0.0225(13) Uani 1 1 d .
C16 C 0.3731(9) 0.2092(5) 0.8265(6) 0.0250(14) Uani 1 1 d .
H12 H 0.3152 0.2543 0.7950 0.030 Uiso 1 1 calc R
C3 C 0.7361(9) 0.3360(4) 0.9785(5) 0.0195(14) Uani 1 1 d .
C19 C 1.1222(9) 0.4325(4) 0.8715(5) 0.0214(13) Uani 1 1 d .
H16 H 1.1816 0.3849 0.8541 0.026 Uiso 1 1 calc R
C6 C 0.7951(8) 0.2350(4) 0.4130(5) 0.0169(13) Uani 1 1 d .
H5 H 0.8109 0.1869 0.4529 0.020 Uiso 1 1 calc R
C2 C 0.8020(9) 0.2633(4) 0.9349(5) 0.0207(13) Uani 1 1 d .
H2 H 0.8451 0.2194 0.9760 0.025 Uiso 1 1 calc R
C13 C 0.5361(10) 0.0685(5) 0.9193(6) 0.0305(16) Uani 1 1 d .
H10 H 0.5870 0.0212 0.9501 0.037 Uiso 1 1 calc R
C22 C 0.9536(9) 0.5777(5) 0.9242(6) 0.0236(14) Uani 1 1 d .
H18 H 0.9021 0.6276 0.9418 0.028 Uiso 1 1 calc R
C21 C 1.0142(10) 0.5226(5) 1.0020(6) 0.0259(15) Uani 1 1 d .
C8 C 0.7760(9) 0.3005(4) 0.2483(5) 0.0206(13) Uani 1 1 d .
C14 C 0.4726(10) 0.1323(5) 0.9812(5) 0.0289(17) Uani 1 1 d .
C12 C 0.5230(9) 0.0759(5) 0.8143(6) 0.0260(15) Uani 1 1 d .
H9 H 0.5652 0.0337 0.7743 0.031 Uiso 1 1 calc R
C9 C 0.7476(9) 0.3772(4) 0.2962(5) 0.0204(13) Uani 1 1 d .
H7 H 0.7295 0.4259 0.2577 0.024 Uiso 1 1 calc R
C17 C 0.4971(12) 0.1273(7) 1.0978(7) 0.048(3) Uani 1 1 d .
H13 H 0.5565 0.0765 1.1175 0.072 Uiso 1 1 calc R
H14 H 0.3881 0.1274 1.1257 0.072 Uiso 1 1 calc R
H15 H 0.5621 0.1747 1.1238 0.072 Uiso 1 1 calc R
C7 C 0.8004(9) 0.2288(4) 0.3081(5) 0.0203(14) Uani 1 1 d .
H6 H 0.8199 0.1773 0.2778 0.024 Uiso 1 1 calc R
C26 C 0.6906(15) 0.7520(8) 0.6586(8) 0.058(3) Uani 1 1 d .
H23 H 0.6757 0.7125 0.7126 0.087 Uiso 1 1 calc R
H25 H 0.7766 0.7318 0.6167 0.087 Uiso 1 1 calc R
H24 H 0.5853 0.7584 0.6171 0.087 Uiso 1 1 calc R
O8 O 0.7569(19) 0.8446(10) 0.7974(6) 0.137(6) Uani 1 1 d .
C15 C 0.3896(11) 0.2014(5) 0.9343(6) 0.0323(17) Uani 1 1 d .
H11 H 0.3448 0.2427 0.9746 0.039 Uiso 1 1 calc R
C20 C 1.0993(10) 0.4503(5) 0.9752(5) 0.0266(15) Uani 1 1 d .
H17 H 1.1414 0.4134 1.0262 0.032 Uiso 1 1 calc R
C25 C 0.7446(14) 0.8359(10) 0.7047(7) 0.064(4) Uani 1 1 d .
C24 C 0.9881(12) 0.5423(6) 1.1122(6) 0.0335(18) Uani 1 1 d .
H22 H 0.9274 0.5943 1.1157 0.050 Uiso 1 1 calc R
H21 H 1.0965 0.5471 1.1506 0.050 Uiso 1 1 calc R
H20 H 0.9237 0.4982 1.1406 0.050 Uiso 1 1 calc R
C27 C 0.7722(15) 0.9057(8) 0.6348(8) 0.054(3) Uani 1 1 d .
H26 H 0.8045 0.9549 0.6741 0.081 Uiso 1 1 calc R
H27 H 0.6692 0.9167 0.5927 0.081 Uiso 1 1 calc R
H28 H 0.8610 0.8913 0.5919 0.081 Uiso 1 1 calc R
O10 O 0.5340(6) 0.3698(3) 0.5838(4) 0.0194(9) Uani 1 1 d D
O9 O 0.9733(6) 0.2476(3) 0.6369(4) 0.0172(9) Uani 1 1 d D
O11 O 0.4960(7) 0.5350(3) 0.6108(4) 0.0248(10) Uani 1 1 d D
O12 O 1.0277(7) 0.0890(3) 0.5798(5) 0.0318(12) Uani 1 1 d D
H29 H 0.502(7) 0.317(2) 0.613(4) 0.000(12) Uiso 1 1 d D
H31 H 1.027(7) 0.314(4) 0.612(4) 0.000(12) Uiso 1 1 d D
H33 H 1.144(3) 0.078(4) 0.575(5) 0.000(14) Uiso 1 1 d D
H30 H 0.52(2) 0.415(3) 0.630(8) 0.10(6) Uiso 1 1 d D
H32 H 1.080(8) 0.221(5) 0.627(11) 0.09(5) Uiso 1 1 d D
H34 H 0.960(6) 0.067(4) 0.523(3) 0.000(14) Uiso 1 1 d D
H36 H 0.378(4) 0.548(5) 0.609(7) 0.03(2) Uiso 1 1 d D
H35 H 0.53(3) 0.477(4) 0.611(15) 0.14(7) Uiso 1 1 d D

loop_
_atom_site_aniso_label
_atom_site_aniso_U_11
_atom_site_aniso_U_22
_atom_site_aniso_U_33
_atom_site_aniso_U_23
_atom_site_aniso_U_13
_atom_site_aniso_U_12
Cu1 0.0134(3) 0.0114(3) 0.0047(3) 0.0000(3) 0.0008(2) 0.0009(3)
S1 0.0152(7) 0.0116(6) 0.0213(7) -0.0012(6) 0.0067(5) -0.0017(5)
S2 0.0149(7) 0.0104(6) 0.0194(7) -0.0016(5) 0.0020(5) -0.0019(5)
O2 0.020(2) 0.014(2) 0.025(2) -0.0050(18) 0.0021(18) -0.0052(17)
O3 0.015(2) 0.021(2) 0.029(3) 0.0016(19) 0.0001(19) -0.0027(18)
N2 0.029(3) 0.014(2) 0.0078(19) 0.000(2) -0.0007(17) -0.002(3)
O1 0.019(2) 0.019(2) 0.015(2) -0.0039(16) 0.0054(17) -0.0026(17)
O5 0.023(2) 0.016(2) 0.030(3) -0.0039(19) 0.000(2) -0.0003(18)
N1 0.029(3) 0.014(3) 0.012(2) -0.002(2) 0.0035(18) -0.009(2)
O6 0.029(3) 0.012(2) 0.023(2) 0.0043(18) 0.007(2) -0.0034(18)
O4 0.020(2) 0.014(2) 0.019(2) 0.0010(17) -0.0048(17) -0.0067(17)
N5 0.042(4) 0.020(3) 0.009(2) 0.004(2) 0.004(2) 0.004(3)
C5 0.026(3) 0.019(3) 0.009(3) 0.003(2) 0.003(2) 0.004(2)
C23 0.017(3) 0.020(3) 0.017(3) -0.003(2) 0.000(2) -0.002(2)
C11 0.024(3) 0.017(3) 0.016(3) -0.005(2) 0.007(2) -0.006(2)
C1 0.022(3) 0.015(3) 0.015(3) -0.002(2) 0.002(2) -0.003(2)
C18 0.020(3) 0.017(3) 0.022(3) -0.004(2) -0.004(2) 0.001(2)
C4 0.026(3) 0.014(3) 0.012(3) -0.005(2) 0.005(2) 0.007(2)
C10 0.019(3) 0.016(3) 0.005(2) -0.004(2) 0.000(2) -0.007(2)
N6 0.038(3) 0.024(3) 0.005(2) -0.0054(19) 0.005(2) 0.007(2)
C16 0.028(4) 0.024(3) 0.024(3) -0.003(3) 0.007(3) -0.003(3)
C3 0.031(3) 0.019(3) 0.009(3) -0.001(2) 0.008(2) -0.004(2)
C19 0.025(3) 0.021(3) 0.017(3) -0.002(2) -0.005(3) 0.001(3)
C6 0.012(3) 0.017(3) 0.022(3) -0.005(2) 0.001(2) 0.001(2)
C2 0.032(4) 0.021(3) 0.009(3) 0.002(2) 0.000(2) -0.001(3)
C13 0.025(4) 0.037(4) 0.029(4) 0.011(3) -0.001(3) 0.000(3)
C22 0.025(3) 0.023(3) 0.025(4) -0.008(3) 0.013(3) -0.001(3)
C21 0.028(4) 0.030(4) 0.020(3) -0.009(3) 0.003(3) -0.009(3)
C8 0.031(3) 0.020(4) 0.010(3) -0.001(2) 0.002(2) 0.001(3)
C14 0.029(4) 0.043(4) 0.016(3) -0.002(3) 0.008(3) -0.017(3)
C12 0.025(3) 0.030(4) 0.024(3) 0.008(3) 0.008(3) 0.002(3)
C9 0.035(4) 0.018(3) 0.009(3) 0.004(2) 0.005(3) 0.001(3)
C17 0.039(5) 0.074(7) 0.031(4) 0.004(4) -0.001(4) -0.029(5)
C7 0.032(4) 0.015(3) 0.014(3) -0.002(2) 0.002(3) 0.006(3)
C26 0.058(7) 0.076(8) 0.039(5) -0.008(5) 0.002(5) 0.003(6)
O8 0.183(13) 0.206(17) 0.022(4) -0.017(6) 0.010(5) -0.075(12)
C15 0.034(4) 0.037(4) 0.027(4) -0.002(3) 0.005(3) -0.010(3)
C20 0.032(4) 0.026(4) 0.021(3) -0.002(3) -0.001(3) -0.002(3)
C25 0.046(5) 0.122(13) 0.026(4) -0.011(5) 0.006(4) -0.013(6)
C24 0.043(5) 0.043(5) 0.015(3) -0.006(3) 0.001(3) -0.008(4)
C27 0.056(6) 0.070(7) 0.035(5) -0.004(5) 0.003(5) -0.012(6)
O10 0.017(2) 0.018(2) 0.023(2) 0.0024(18) -0.0001(18) 0.0012(17)
O9 0.013(2) 0.017(2) 0.022(2) 0.0004(17) 0.0018(17) -0.0002(16)
O11 0.024(3) 0.018(2) 0.033(3) 0.001(2) 0.004(2) 0.0031(19)
O12 0.029(3) 0.028(3) 0.039(3) -0.013(2) 0.002(2) 0.001(2)

loop_
_atom_type_symbol
_atom_type_description
_atom_type_scat_dispersion_real
_atom_type_scat_dispersion_imag
_atom_type_scat_source
C C 0.0033 0.0016 'International Tables Vol C Tables 4.2.6.8 and 6.1.1.4'
H H 0.0000 0.0000 'International Tables Vol C Tables 4.2.6.8 and 6.1.1.4'
N N 0.0061 0.0033 'International Tables Vol C Tables 4.2.6.8 and 6.1.1.4'
O O 0.0106 0.0060 'International Tables Vol C Tables 4.2.6.8 and 6.1.1.4'
S S 0.1246 0.1234 'International Tables Vol C Tables 4.2.6.8 and 6.1.1.4'
Cu Cu 0.3201 1.2651 'International Tables Vol C Tables 4.2.6.8 and 6.1.1.4'

loop_
_geom_angle_atom_site_label_1
_geom_angle_atom_site_label_2
_geom_angle_atom_site_label_3
_geom_angle
_geom_angle_site_symmetry_1
O10 Cu1 O9 175.3(2) .
O10 Cu1 N2 86.1(2) .
O9 Cu1 N2 92.0(2) .
O10 Cu1 N1 92.2(2) .
O9 Cu1 N1 89.9(2) .
N2 Cu1 N1 177.9(3) .
O10 Cu1 O4 90.83(18) .
O9 Cu1 O4 93.50(18) .
N2 Cu1 O4 90.5(2) .
N1 Cu1 O4 88.4(2) .
O10 Cu1 O1 91.71(18) .
O9 Cu1 O1 84.00(18) .
N2 Cu1 O1 91.0(2) .
N1 Cu1 O1 90.3(2) .
O4 Cu1 O1 177.15(17) .
O10 Cu1 H29 27.9(8) .
O9 Cu1 H29 148.7(8) .
N2 Cu1 H29 97.0(15) .
N1 Cu1 H29 82.0(15) .
O4 Cu1 H29 116.3(10) .
O1 Cu1 H29 65.9(10) .
O10 Cu1 H31 149.9(18) .
O9 Cu1 H31 33.6(18) .
N2 Cu1 H31 82.9(15) .
N1 Cu1 H31 98.0(15) .
O4 Cu1 H31 61.4(18) .
O1 Cu1 H31 116.3(18) .
H29 Cu1 H31 178(2) .
O3 S1 O2 112.9(3) .
O3 S1 O1 112.4(3) .
O2 S1 O1 111.8(3) .
O3 S1 C11 106.9(3) .
O2 S1 C11 106.4(3) .
O1 S1 C11 105.9(3) .
O5 S2 O4 113.5(3) .
O5 S2 O6 114.1(3) .
O4 S2 O6 111.1(3) .
O5 S2 C18 105.9(3) .
O4 S2 C18 106.2(3) .
O6 S2 C18 105.3(3) .
C6 N2 C10 120.0(5) .
C6 N2 Cu1 120.1(5) .
C10 N2 Cu1 120.0(5) .
S1 O1 Cu1 126.6(3) .
C1 N1 C5 118.8(5) .
C1 N1 Cu1 120.4(4) .
C5 N1 Cu1 120.8(4) .
S2 O4 Cu1 128.0(3) .
N6 N5 C3 110.8(5) 1_556
N1 C5 C4 121.9(6) .
N1 C5 H4 119.0 .
C4 C5 H4 119.0 .
C22 C23 C18 119.4(6) .
C22 C23 H19 120.3 .
C18 C23 H19 120.3 .
C12 C11 C16 120.7(6) .
C12 C11 S1 120.0(5) .
C16 C11 S1 119.3(5) .
N1 C1 C2 123.2(6) .
N1 C1 H1 118.4 .
C2 C1 H1 118.4 .
C23 C18 C19 120.4(6) .
C23 C18 S2 119.9(5) .
C19 C18 S2 119.7(5) .
C3 C4 C5 118.6(6) .
C3 C4 H3 120.7 .
C5 C4 H3 120.7 .
N2 C10 C9 121.4(6) .
N2 C10 H8 119.3 .
C9 C10 H8 119.3 .
N5 N6 C8 113.1(5) 1_554
C15 C16 C11 118.4(7) .
C15 C16 H12 120.8 .
C11 C16 H12 120.8 .
C4 C3 C2 119.5(6) .
C4 C3 N5 115.1(6) .
C2 C3 N5 125.3(6) .
C18 C19 C20 119.2(6) .
C18 C19 H16 120.4 .
C20 C19 H16 120.4 .
N2 C6 C7 121.9(6) .
N2 C6 H5 119.0 .
C7 C6 H5 119.1 .
C1 C2 C3 117.9(6) .
C1 C2 H2 121.0 .
C3 C2 H2 121.0 .
C12 C13 C14 120.4(7) .
C12 C13 H10 119.8 .
C14 C13 H10 119.8 .
C23 C22 C21 121.5(6) .
C23 C22 H18 119.3 .
C21 C22 H18 119.3 .
C20 C21 C22 118.7(6) .
C20 C21 C24 121.3(7) .
C22 C21 C24 119.9(7) .
C7 C8 C9 119.2(5) .
C7 C8 N6 116.3(6) .
C9 C8 N6 124.5(6) .
C15 C14 C13 119.4(7) .
C15 C14 C17 119.9(8) .
C13 C14 C17 120.7(8) .
C13 C12 C11 120.3(7) .
C13 C12 H9 119.8 .
C11 C12 H9 119.9 .
C10 C9 C8 118.4(6) .
C10 C9 H7 120.8 .
C8 C9 H7 120.8 .
C14 C17 H13 109.5 .
C14 C17 H14 109.5 .
H13 C17 H14 109.5 .
C14 C17 H15 109.5 .
H13 C17 H15 109.5 .
H14 C17 H15 109.5 .
C6 C7 C8 119.1(6) .
C6 C7 H6 120.4 .
C8 C7 H6 120.4 .
C25 C26 H23 109.5 .
C25 C26 H25 109.5 .
H23 C26 H25 109.5 .
C25 C26 H24 109.5 .
H23 C26 H24 109.5 .
H25 C26 H24 109.5 .
C14 C15 C16 120.6(8) .
C14 C15 H11 119.7 .
C16 C15 H11 119.7 .
C21 C20 C19 120.7(7) .
C21 C20 H17 119.7 .
C19 C20 H17 119.7 .
O8 C25 C27 121.9(14) .
O8 C25 C26 119.7(13) .
C27 C25 C26 118.3(9) .
C21 C24 H22 109.5 .
C21 C24 H21 109.5 .
H22 C24 H21 109.5 .
C21 C24 H20 109.5 .
H22 C24 H20 109.5 .
H21 C24 H20 109.5 .
C25 C27 H26 109.5 .
C25 C27 H27 109.5 .
H26 C27 H27 109.5 .
C25 C27 H28 109.5 .
H26 C27 H28 109.5 .
H27 C27 H28 109.5 .
Cu1 O10 H29 78(3) .
Cu1 O10 H30 114(10) .
H29 O10 H30 110(3) .
Cu1 O9 H31 79(3) .
Cu1 O9 H32 163(8) .
H31 O9 H32 92(4) .
H36 O11 H35 118(10) .
H33 O12 H34 111(5) .

loop_
_geom_bond_atom_site_label_1
_geom_bond_atom_site_label_2
_geom_bond_distance
_geom_bond_site_symmetry_2
Cu1 O10 1.993(5) .
Cu1 O9 2.000(5) .
Cu1 N2 2.019(5) .
Cu1 N1 2.022(5) .
Cu1 O4 2.358(4) .
Cu1 O1 2.386(5) .
Cu1 H29 2.02(5) .
Cu1 H31 2.13(6) .
S1 O3 1.451(5) .
S1 O2 1.468(5) .
S1 O1 1.481(5) .
S1 C11 1.776(7) .
S2 O5 1.449(5) .
S2 O4 1.465(5) .
S2 O6 1.468(5) .
S2 C18 1.797(7) .
N2 C6 1.341(9) .
N2 C10 1.346(9) .
N1 C1 1.346(9) .
N1 C5 1.356(9) .
N5 N6 1.245(8) 1_556
N5 C3 1.440(8) .
C5 C4 1.398(8) .
C5 H4 0.9300 .
C23 C22 1.391(9) .
C23 C18 1.392(9) .
C23 H19 0.9300 .
C11 C12 1.396(10) .
C11 C16 1.415(9) .
C1 C2 1.385(8) .
C1 H1 0.9300 .
C18 C19 1.402(9) .
C4 C3 1.396(9) .
C4 H3 0.9300 .
C10 C9 1.394(8) .
C10 H8 0.9300 .
N6 N5 1.245(8) 1_554
N6 C8 1.461(8) .
C16 C15 1.410(10) .
C16 H12 0.9300 .
C3 C2 1.408(9) .
C19 C20 1.409(10) .
C19 H16 0.9300 .
C6 C7 1.377(9) .
C6 H5 0.9300 .
C2 H2 0.9300 .
C13 C12 1.373(11) .
C13 C14 1.416(12) .
C13 H10 0.9300 .
C22 C21 1.398(11) .
C22 H18 0.9300 .
C21 C20 1.393(11) .
C21 C24 1.503(10) .
C8 C7 1.389(9) .
C8 C9 1.400(9) .
C14 C15 1.397(12) .
C14 C17 1.523(11) .
C12 H9 0.9300 .
C9 H7 0.9300 .
C17 H13 0.9600 .
C17 H14 0.9600 .
C17 H15 0.9600 .
C7 H6 0.9300 .
C26 C25 1.515(18) .
C26 H23 0.9600 .
C26 H25 0.9600 .
C26 H24 0.9600 .
O8 C25 1.215(12) .
C15 H11 0.9300 .
C20 H17 0.9300 .
C25 C27 1.468(17) .
C24 H22 0.9600 .
C24 H21 0.9600 .
C24 H20 0.9600 .
C27 H26 0.9600 .
C27 H27 0.9600 .
C27 H28 0.9600 .
O10 H29 0.97(2) .
O10 H30 0.96(2) .
O9 H31 1.20(7) .
O9 H32 0.96(2) .
O11 H36 0.96(2) .
O11 H35 0.96(2) .
O12 H33 0.94(2) .
O12 H34 0.95(2) .
